data_2237151
loop_
_publ_author_name
'Setifi, Zouaoui'
'Setifi, Fatima'
'Ng, Seik Weng'
'Oudahmane, Abdelghani'
'El-Ghozzi, Malika'
'Avignant, Daniel'

_publ_section_title
;
 Tris(1,10-phenanthroline-\k^2^<i>N</i>,<i>N</i>')iron(II)
 bis(1,1,3,3-tetracyano-2-ethoxypropenide) hemihydrate
;
_journal_coeditor_code HB6994
_journal_issue 1
_journal_name_full 'Acta Crystallographica Section E'
_journal_page_first m12
_journal_page_last m13
_journal_paper_doi 10.1107/S1600536812048611
_journal_volume 69
_journal_year 2013
_chemical_formula_iupac '[Fe (C12 H8 N2)3] (C9 H5 N4 O)2, 0.5H2 O'
_chemical_formula_moiety 'C36 H24 Fe1 N6 2+, 2(C9 H5 N4 O -), 0.5(H2 O)'
_chemical_formula_sum 'C54 H35 Fe N14 O2.5'
_chemical_formula_weight 975.81
_chemical_name_systematic
;
Tris(1,10-phenanthroline-\k^2^<i>N</i>,<i>N</i>')iron(II)
bis(1,1,3,3-tetracyano-2-ethoxypropenide) hemihydrate
;
_space_group_IT_number 2
_symmetry_cell_setting triclinic
_symmetry_space_group_name_Hall '-P 1'
_symmetry_space_group_name_H-M 'P -1'
_atom_sites_solution_hydrogens geom
_atom_sites_solution_primary direct
_atom_sites_solution_secondary difmap
_audit_creation_method SHELXL-97
_cell_angle_alpha 94.462(2)
_cell_angle_beta 96.5620(10)
_cell_angle_gamma 101.1290(10)
_cell_formula_units_Z 2
_cell_length_a 9.3497(3)
_cell_length_b 14.1736(4)
_cell_length_c 18.6086(6)
_cell_measurement_reflns_used 7674
_cell_measurement_temperature 293(2)
_cell_measurement_theta_max 23.69
_cell_measurement_theta_min 2.63
_cell_volume 2391.12(13)
_computing_cell_refinement 'SAINT (Bruker, 2008)'
_computing_data_collection 'APEX2 (Bruker, 2008)'
_computing_data_reduction 'SAINT (Bruker, 2008)'
_computing_molecular_graphics 'X-SEED (Barbour, 2001) and <i>Mercury</i> (Macrae <i>et al.</i>, 2006)'
_computing_publication_material 'publCIF (Westrip, 2010)'
_computing_structure_refinement 'SHELXL97 (Sheldrick, 2008)'
_computing_structure_solution 'SHELXS97 (Sheldrick, 2008)'
_diffrn_ambient_temperature 293(2)
_diffrn_measured_fraction_theta_full 0.987
_diffrn_measured_fraction_theta_max 0.987
_diffrn_measurement_device_type 'Bruker SMART APEX CCD'
_diffrn_measurement_method '\w scans'
_diffrn_radiation_monochromator graphite
_diffrn_radiation_source 'fine-focus sealed tube'
_diffrn_radiation_type MoK\a
_diffrn_radiation_wavelength 0.71073
_diffrn_reflns_av_R_equivalents 0.0431
_diffrn_reflns_av_sigmaI/netI 0.0608
_diffrn_reflns_limit_h_max 9
_diffrn_reflns_limit_h_min -12
_diffrn_reflns_limit_k_max 18
_diffrn_reflns_limit_k_min -18
_diffrn_reflns_limit_l_max 24
_diffrn_reflns_limit_l_min -23
_diffrn_reflns_number 38167
_diffrn_reflns_theta_full 27.50
_diffrn_reflns_theta_max 27.50
_diffrn_reflns_theta_min 2.92
_diffrn_standards_decay_% 0
_diffrn_standards_interval_count 0
_diffrn_standards_interval_time 0
_diffrn_standards_number 0
_exptl_absorpt_coefficient_mu 0.375
_exptl_absorpt_correction_T_max 0.9458
_exptl_absorpt_correction_T_min 0.8201
_exptl_absorpt_correction_type multi-scan
_exptl_absorpt_process_details '(SADABS; Sheldrick, 1996)'
_exptl_crystal_colour red
_exptl_crystal_density_diffrn 1.355
_exptl_crystal_density_method 'not measured'
_exptl_crystal_description prism
_exptl_crystal_F_000 1006
_exptl_crystal_size_max 0.55
_exptl_crystal_size_mid 0.35
_exptl_crystal_size_min 0.15
_refine_diff_density_max 0.356
_refine_diff_density_min -0.426
_refine_ls_extinction_method none
_refine_ls_goodness_of_fit_ref 1.023
_refine_ls_hydrogen_treatment constr
_refine_ls_matrix_type full
_refine_ls_number_parameters 661
_refine_ls_number_reflns 10845
_refine_ls_number_restraints 40
_refine_ls_restrained_S_all 1.030
_refine_ls_R_factor_all 0.0922
_refine_ls_R_factor_gt 0.0487
_refine_ls_shift/su_max 0.001
_refine_ls_shift/su_mean 0.001
_refine_ls_structure_factor_coef Fsqd
_refine_ls_weighting_details 'calc w=1/[\s^2^(Fo^2^)+(0.0594P)^2^+0.6022P] where P=(Fo^2^+2Fc^2^)/3'
_refine_ls_weighting_scheme calc
_refine_ls_wR_factor_gt 0.1120
_refine_ls_wR_factor_ref 0.1340
_reflns_number_gt 6909
_reflns_number_total 10845
_reflns_threshold_expression I>2\s(I)
_cod_data_source_file hb6994.cif
_cod_data_source_block I
_cod_original_formula_sum 'C54 H35 Fe N14 O2.50'
_cod_database_code 2237151
_cod_database_fobs_code 2237151

loop_
_symmetry_equiv_pos_as_xyz
'x, y, z'
'-x, -y, -z'

loop_
_atom_site_type_symbol
_atom_site_label
_atom_site_fract_x
_atom_site_fract_y
_atom_site_fract_z
_atom_site_U_iso_or_equiv
_atom_site_adp_type
_atom_site_calc_flag
_atom_site_refinement_flags
_atom_site_occupancy
_atom_site_symmetry_multiplicity
_atom_site_disorder_assembly
_atom_site_disorder_group
Fe Fe1 0.50347(3) 0.85774(2) 0.224833(17) 0.03344(11) Uani d . 1 1 . .
O O1 0.3012(2) 0.22872(14) 0.20343(10) 0.0616(5) Uani d D 1 1 . .
O O2 1.14419(19) 0.66090(12) 0.39687(10) 0.0537(5) Uani d D 1 1 . .
O O1W 0.7463(5) 0.5451(3) 0.1682(3) 0.0894(15) Uani d PU 0.50 1 . .
H H11 0.6566 0.5202 0.1662 0.134 Uiso d PR 0.50 1 . .
H H12 0.7908 0.5022 0.1546 0.134 Uiso d PR 0.50 1 . .
N N1 0.5443(2) 0.76256(13) 0.29244(10) 0.0361(4) Uani d . 1 1 . .
N N2 0.39483(19) 0.89919(13) 0.30300(10) 0.0376(4) Uani d . 1 1 . .
N N3 0.4689(2) 0.95925(14) 0.16118(10) 0.0380(4) Uani d . 1 1 . .
N N4 0.67007(19) 0.95977(14) 0.27045(10) 0.0368(4) Uani d . 1 1 . .
N N5 0.6138(2) 0.80877(13) 0.15141(10) 0.0367(4) Uani d . 1 1 . .
N N6 0.3394(2) 0.76187(13) 0.17130(10) 0.0370(4) Uani d . 1 1 . .
N N7 0.4217(3) 0.4827(2) 0.16948(15) 0.0812(8) Uani d . 1 1 . .
N N8 -0.0519(3) 0.4093(2) 0.12339(18) 0.0859(9) Uani d . 1 1 . .
N N9 -0.1061(3) 0.1837(2) 0.02106(15) 0.0761(8) Uani d . 1 1 . .
N N10 0.0661(3) 0.0069(2) 0.17246(17) 0.0878(9) Uani d . 1 1 . .
N N11 0.9634(3) 0.7897(2) 0.28465(15) 0.0779(8) Uani d . 1 1 . .
N N12 0.8732(3) 0.87480(19) 0.49783(14) 0.0709(7) Uani d . 1 1 . .
N N13 0.8445(4) 0.6721(2) 0.58681(16) 0.0889(9) Uani d . 1 1 . .
N N14 1.2477(4) 0.5698(2) 0.57159(18) 0.0987(10) Uani d . 1 1 . .
C C1 0.4990(2) 0.77928(17) 0.35844(12) 0.0394(5) Uani d . 1 1 . .
C C2 0.6104(3) 0.68844(17) 0.28387(14) 0.0456(6) Uani d . 1 1 . .
H H2 0.6416 0.6750 0.2392 0.055 Uiso calc R 1 1 . .
C C3 0.6353(3) 0.6299(2) 0.33882(16) 0.0576(7) Uani d . 1 1 . .
H H3 0.6793 0.5774 0.3298 0.069 Uiso calc R 1 1 . .
C C4 0.5956(3) 0.6491(2) 0.40522(16) 0.0592(8) Uani d . 1 1 . .
H H4 0.6148 0.6115 0.4425 0.071 Uiso calc R 1 1 . .
C C5 0.5254(3) 0.72648(19) 0.41700(13) 0.0495(6) Uani d . 1 1 . .
C C6 0.4788(3) 0.7556(2) 0.48418(15) 0.0650(8) Uani d . 1 1 . .
H H6 0.4979 0.7226 0.5243 0.078 Uiso calc R 1 1 . .
C C7 0.4086(3) 0.8287(2) 0.49128(14) 0.0643(8) Uani d . 1 1 . .
H H7 0.3815 0.8459 0.5363 0.077 Uiso calc R 1 1 . .
C C8 0.3742(3) 0.88111(19) 0.43108(14) 0.0499(6) Uani d . 1 1 . .
C C9 0.2964(3) 0.9560(2) 0.43273(16) 0.0605(8) Uani d . 1 1 . .
H H9 0.2642 0.9766 0.4756 0.073 Uiso calc R 1 1 . .
C C10 0.2684(3) 0.9981(2) 0.37134(17) 0.0613(8) Uani d . 1 1 . .
H H10 0.2157 1.0474 0.3721 0.074 Uiso calc R 1 1 . .
C C11 0.3178(3) 0.96841(18) 0.30664(15) 0.0489(6) Uani d . 1 1 . .
H H11A 0.2960 0.9981 0.2651 0.059 Uiso calc R 1 1 . .
C C12 0.4207(2) 0.85541(17) 0.36471(12) 0.0383(5) Uani d . 1 1 . .
C C13 0.5731(3) 1.04231(17) 0.17762(13) 0.0410(6) Uani d . 1 1 . .
C C14 0.3676(3) 0.9556(2) 0.10430(13) 0.0486(6) Uani d . 1 1 . .
H H14 0.2952 0.8998 0.0924 0.058 Uiso calc R 1 1 . .
C C15 0.3654(4) 1.0324(2) 0.06164(16) 0.0637(8) Uani d . 1 1 . .
H H15 0.2933 1.0268 0.0219 0.076 Uiso calc R 1 1 . .
C C16 0.4689(4) 1.1150(2) 0.07842(17) 0.0659(8) Uani d . 1 1 . .
H H16 0.4680 1.1662 0.0501 0.079 Uiso calc R 1 1 . .
C C17 0.5771(3) 1.1230(2) 0.13850(15) 0.0546(7) Uani d . 1 1 . .
C C18 0.6900(4) 1.2064(2) 0.1631(2) 0.0712(9) Uani d . 1 1 . .
H H18 0.6951 1.2606 0.1377 0.085 Uiso calc R 1 1 . .
C C19 0.7891(4) 1.2086(2) 0.2221(2) 0.0703(9) Uani d . 1 1 . .
H H19 0.8596 1.2646 0.2372 0.084 Uiso calc R 1 1 . .
C C20 0.7877(3) 1.12635(19) 0.26187(16) 0.0524(7) Uani d . 1 1 . .
C C21 0.8876(3) 1.1224(2) 0.32361(17) 0.0632(8) Uani d . 1 1 . .
H H21 0.9611 1.1758 0.3415 0.076 Uiso calc R 1 1 . .
C C22 0.8755(3) 1.0399(2) 0.35668(16) 0.0596(7) Uani d . 1 1 . .
H H22 0.9398 1.0368 0.3980 0.071 Uiso calc R 1 1 . .
C C23 0.7672(3) 0.96011(19) 0.32887(14) 0.0464(6) Uani d . 1 1 . .
H H23 0.7619 0.9040 0.3521 0.056 Uiso calc R 1 1 . .
C C24 0.6805(3) 1.04381(17) 0.23827(13) 0.0407(6) Uani d . 1 1 . .
C C25 0.5282(3) 0.73853(16) 0.10219(12) 0.0371(5) Uani d . 1 1 . .
C C26 0.7553(3) 0.83529(19) 0.14283(13) 0.0456(6) Uani d . 1 1 . .
H H26 0.8160 0.8828 0.1760 0.055 Uiso calc R 1 1 . .
C C27 0.8151(3) 0.7944(2) 0.08606(15) 0.0561(7) Uani d . 1 1 . .
H H27 0.9139 0.8154 0.0815 0.067 Uiso calc R 1 1 . .
C C28 0.7299(3) 0.7238(2) 0.03722(15) 0.0583(8) Uani d . 1 1 . .
H H28 0.7702 0.6962 -0.0006 0.070 Uiso calc R 1 1 . .
C C29 0.5804(3) 0.69269(18) 0.04414(13) 0.0463(6) Uani d . 1 1 . .
C C30 0.4781(4) 0.6204(2) -0.00332(15) 0.0624(8) Uani d . 1 1 . .
H H30 0.5106 0.5886 -0.0420 0.075 Uiso calc R 1 1 . .
C C31 0.3358(4) 0.5970(2) 0.00644(15) 0.0609(8) Uani d . 1 1 . .
H H31 0.2720 0.5501 -0.0260 0.073 Uiso calc R 1 1 . .
C C32 0.2801(3) 0.64234(17) 0.06550(13) 0.0464(6) Uani d . 1 1 . .
C C33 0.1346(3) 0.6214(2) 0.08017(16) 0.0574(7) Uani d . 1 1 . .
H H33 0.0648 0.5752 0.0499 0.069 Uiso calc R 1 1 . .
C C34 0.0957(3) 0.6688(2) 0.13894(16) 0.0561(7) Uani d . 1 1 . .
H H34 -0.0005 0.6542 0.1494 0.067 Uiso calc R 1 1 . .
C C35 0.1998(3) 0.73890(19) 0.18332(14) 0.0478(6) Uani d . 1 1 . .
H H35 0.1709 0.7710 0.2229 0.057 Uiso calc R 1 1 . .
C C36 0.3778(3) 0.71246(16) 0.11279(12) 0.0368(5) Uani d . 1 1 . .
C C37 0.4801(14) 0.2478(16) 0.3099(11) 0.082(3) Uani d PDU 0.50 1 A 1
H H37A 0.5131 0.2828 0.3570 0.123 Uiso calc PR 0.50 1 A 1
H H37B 0.5590 0.2565 0.2807 0.123 Uiso calc PR 0.50 1 A 1
H H37C 0.4493 0.1803 0.3150 0.123 Uiso calc PR 0.50 1 A 1
C C38 0.3543(10) 0.2847(10) 0.2741(5) 0.072(2) Uani d PDU 0.50 1 A 1
H H38A 0.2758 0.2787 0.3044 0.086 Uiso calc PR 0.50 1 A 1
H H38B 0.3854 0.3525 0.2675 0.086 Uiso calc PR 0.50 1 A 1
C C37' 0.4354(15) 0.2331(16) 0.3176(11) 0.082(3) Uani d PD 0.50 1 A 2
H H37D 0.5006 0.2716 0.3574 0.123 Uiso calc PR 0.50 1 A 2
H H37E 0.4803 0.1826 0.2989 0.123 Uiso calc PR 0.50 1 A 2
H H37F 0.3448 0.2052 0.3343 0.123 Uiso calc PR 0.50 1 A 2
C C38' 0.4052(10) 0.2956(9) 0.2589(5) 0.072(2) Uani d PD 0.50 1 A 2
H H38C 0.3616 0.3481 0.2767 0.086 Uiso calc PR 0.50 1 A 2
H H38D 0.4946 0.3223 0.2395 0.086 Uiso calc PR 0.50 1 A 2
C C39 0.3170(3) 0.4245(2) 0.16383(15) 0.0592(7) Uani d . 1 1 A .
C C40 0.1870(3) 0.3516(2) 0.15409(14) 0.0501(6) Uani d . 1 1 . .
C C41 0.0544(3) 0.3820(2) 0.13560(16) 0.0588(7) Uani d . 1 1 A .
C C42 0.1886(3) 0.2547(2) 0.16271(13) 0.0504(7) Uani d . 1 1 A .
C C43 0.0813(3) 0.1764(2) 0.13052(14) 0.0511(6) Uani d . 1 1 . .
C C44 -0.0228(3) 0.1823(2) 0.07024(16) 0.0550(7) Uani d . 1 1 A .
C C45 0.0744(3) 0.0832(2) 0.15443(16) 0.0607(8) Uani d . 1 1 A .
C C46 1.2014(13) 0.5419(14) 0.3149(9) 0.095(3) Uani d PDU 0.50 1 B 1
H H46A 1.2218 0.4780 0.3106 0.143 Uiso calc PR 0.50 1 B 1
H H46B 1.2914 0.5886 0.3169 0.143 Uiso calc PR 0.50 1 B 1
H H46C 1.1344 0.5492 0.2737 0.143 Uiso calc PR 0.50 1 B 1
C C47 1.1335(19) 0.5573(5) 0.3836(10) 0.069(2) Uani d PDU 0.50 1 B 1
H H47A 1.0315 0.5236 0.3773 0.082 Uiso calc PR 0.50 1 B 1
H H47B 1.1864 0.5336 0.4240 0.082 Uiso calc PR 0.50 1 B 1
C C46' 1.1337(13) 0.5284(14) 0.3094(9) 0.095(3) Uani d PD 0.50 1 B 2
H H46D 1.1242 0.4595 0.3026 0.143 Uiso calc PR 0.50 1 B 2
H H46E 1.2107 0.5588 0.2838 0.143 Uiso calc PR 0.50 1 B 2
H H46F 1.0426 0.5450 0.2909 0.143 Uiso calc PR 0.50 1 B 2
C C47' 1.1709(19) 0.5630(5) 0.3900(10) 0.069(2) Uani d PD 0.50 1 B 2
H H47C 1.1089 0.5218 0.4182 0.082 Uiso calc PR 0.50 1 B 2
H H47D 1.2730 0.5627 0.4068 0.082 Uiso calc PR 0.50 1 B 2
C C48 1.0607(3) 0.69078(17) 0.44425(14) 0.0446(6) Uani d . 1 1 B .
C C49 0.9870(3) 0.76048(18) 0.41913(14) 0.0452(6) Uani d . 1 1 . .
C C50 0.9760(3) 0.7760(2) 0.34445(17) 0.0527(7) Uani d . 1 1 B .
C C51 0.9244(3) 0.8222(2) 0.46418(14) 0.0501(6) Uani d . 1 1 B .
C C52 1.0539(3) 0.65510(19) 0.51216(15) 0.0523(7) Uani d . 1 1 . .
C C53 0.9382(4) 0.6662(2) 0.55343(16) 0.0626(8) Uani d . 1 1 B .
C C54 1.1624(4) 0.6080(2) 0.54415(17) 0.0662(8) Uani d . 1 1 B .

loop_
_atom_site_aniso_label
_atom_site_aniso_U_11
_atom_site_aniso_U_22
_atom_site_aniso_U_33
_atom_site_aniso_U_12
_atom_site_aniso_U_13
_atom_site_aniso_U_23
Fe1 0.03130(18) 0.0387(2) 0.0314(2) 0.00944(14) 0.00527(13) 0.00311(14)
O1 0.0539(11) 0.0735(13) 0.0546(12) 0.0231(10) -0.0069(9) -0.0160(10)
O2 0.0536(11) 0.0461(11) 0.0661(12) 0.0149(9) 0.0178(9) 0.0074(9)
O1W 0.056(2) 0.070(3) 0.133(4) -0.001(2) 0.027(3) -0.035(3)
N1 0.0345(10) 0.0384(11) 0.0353(11) 0.0076(8) 0.0043(8) 0.0028(8)
N2 0.0326(10) 0.0412(11) 0.0382(11) 0.0067(8) 0.0059(8) 0.0001(9)
N3 0.0371(10) 0.0451(12) 0.0351(11) 0.0146(9) 0.0069(9) 0.0054(9)
N4 0.0328(10) 0.0419(11) 0.0369(11) 0.0109(8) 0.0061(8) 0.0013(9)
N5 0.0367(10) 0.0427(11) 0.0335(11) 0.0122(9) 0.0070(9) 0.0077(9)
N6 0.0378(10) 0.0401(11) 0.0335(11) 0.0088(9) 0.0052(8) 0.0040(9)
N7 0.0645(18) 0.086(2) 0.083(2) -0.0033(16) 0.0072(15) -0.0035(16)
N8 0.0693(18) 0.0659(18) 0.118(2) 0.0124(15) -0.0099(17) 0.0170(16)
N9 0.0671(17) 0.092(2) 0.0589(17) 0.0024(15) -0.0104(14) 0.0039(15)
N10 0.0750(19) 0.076(2) 0.109(2) 0.0100(16) -0.0034(17) 0.0215(18)
N11 0.0790(19) 0.111(2) 0.0620(18) 0.0474(17) 0.0268(15) 0.0255(16)
N12 0.0793(18) 0.0732(18) 0.0631(17) 0.0322(15) 0.0048(14) -0.0110(13)
N13 0.115(3) 0.0733(19) 0.086(2) 0.0148(17) 0.054(2) 0.0074(16)
N14 0.090(2) 0.100(2) 0.106(2) 0.0214(19) -0.0108(19) 0.042(2)
C1 0.0386(13) 0.0425(14) 0.0332(13) -0.0002(10) 0.0031(10) 0.0027(11)
C2 0.0463(14) 0.0454(15) 0.0472(15) 0.0145(12) 0.0049(12) 0.0066(12)
C3 0.0578(17) 0.0507(17) 0.067(2) 0.0177(13) 0.0038(15) 0.0157(14)
C4 0.0579(17) 0.0590(18) 0.0603(19) 0.0076(14) -0.0012(15) 0.0277(15)
C5 0.0507(15) 0.0564(17) 0.0364(15) -0.0006(13) 0.0002(12) 0.0098(12)
C6 0.068(2) 0.081(2) 0.0409(17) -0.0001(17) 0.0043(14) 0.0167(15)
C7 0.073(2) 0.082(2) 0.0306(15) -0.0034(17) 0.0154(14) 0.0008(14)
C8 0.0446(14) 0.0558(17) 0.0433(15) -0.0037(12) 0.0127(12) -0.0078(13)
C9 0.0578(17) 0.069(2) 0.0530(18) 0.0037(15) 0.0260(14) -0.0111(15)
C10 0.0505(16) 0.0605(18) 0.076(2) 0.0179(14) 0.0230(15) -0.0115(16)
C11 0.0425(14) 0.0524(16) 0.0554(17) 0.0181(12) 0.0105(12) 0.0007(13)
C12 0.0349(12) 0.0448(14) 0.0315(13) 0.0001(10) 0.0070(10) -0.0028(10)
C13 0.0434(13) 0.0407(14) 0.0436(14) 0.0130(11) 0.0162(11) 0.0074(11)
C14 0.0487(15) 0.0585(17) 0.0403(14) 0.0169(13) 0.0009(12) 0.0072(12)
C15 0.072(2) 0.079(2) 0.0474(17) 0.0319(18) 0.0023(15) 0.0184(16)
C16 0.085(2) 0.064(2) 0.063(2) 0.0322(18) 0.0232(17) 0.0317(16)
C17 0.0641(18) 0.0508(17) 0.0581(18) 0.0190(14) 0.0254(15) 0.0180(14)
C18 0.081(2) 0.0509(19) 0.089(3) 0.0115(17) 0.035(2) 0.0229(17)
C19 0.067(2) 0.0474(18) 0.093(3) -0.0028(15) 0.0266(19) -0.0027(17)
C20 0.0481(15) 0.0428(16) 0.0644(19) 0.0014(12) 0.0178(14) -0.0023(13)
C21 0.0471(16) 0.0581(19) 0.072(2) -0.0079(14) 0.0056(15) -0.0180(16)
C22 0.0418(15) 0.073(2) 0.0561(18) 0.0065(14) -0.0024(13) -0.0122(16)
C23 0.0372(13) 0.0557(16) 0.0447(15) 0.0100(12) 0.0016(11) 0.0001(12)
C24 0.0379(13) 0.0397(14) 0.0457(15) 0.0088(11) 0.0118(11) 0.0000(11)
C25 0.0473(14) 0.0394(13) 0.0286(12) 0.0175(11) 0.0043(10) 0.0068(10)
C26 0.0384(13) 0.0591(16) 0.0427(15) 0.0139(12) 0.0103(11) 0.0083(12)
C27 0.0499(16) 0.078(2) 0.0499(17) 0.0255(15) 0.0206(14) 0.0153(16)
C28 0.072(2) 0.077(2) 0.0416(16) 0.0423(17) 0.0249(15) 0.0109(15)
C29 0.0640(17) 0.0507(16) 0.0308(13) 0.0268(13) 0.0072(12) 0.0060(12)
C30 0.091(2) 0.0595(19) 0.0419(16) 0.0319(17) 0.0086(16) -0.0019(14)
C31 0.085(2) 0.0477(17) 0.0438(17) 0.0128(15) -0.0054(15) -0.0096(13)
C32 0.0587(16) 0.0385(14) 0.0396(15) 0.0099(12) -0.0043(12) 0.0050(12)
C33 0.0582(18) 0.0459(16) 0.0581(19) -0.0028(13) -0.0112(14) 0.0044(14)
C34 0.0400(14) 0.0572(18) 0.0651(19) -0.0030(13) 0.0010(13) 0.0110(15)
C35 0.0374(13) 0.0552(16) 0.0497(16) 0.0047(12) 0.0085(12) 0.0064(13)
C36 0.0452(13) 0.0351(13) 0.0310(13) 0.0117(11) 0.0002(10) 0.0067(10)
C37 0.069(7) 0.107(6) 0.065(4) 0.019(6) -0.006(5) -0.002(3)
C38 0.085(6) 0.089(4) 0.046(4) 0.040(4) -0.001(3) -0.012(3)
C37' 0.069(7) 0.107(6) 0.065(4) 0.019(6) -0.006(5) -0.002(3)
C38' 0.085(6) 0.089(4) 0.046(4) 0.040(4) -0.001(3) -0.012(3)
C39 0.0559(18) 0.070(2) 0.0483(17) 0.0075(16) 0.0082(14) -0.0055(14)
C40 0.0497(15) 0.0563(17) 0.0422(15) 0.0085(13) 0.0055(12) -0.0003(13)
C41 0.0578(18) 0.0516(17) 0.0642(19) 0.0052(14) 0.0025(15) 0.0112(14)
C42 0.0437(14) 0.0711(19) 0.0377(15) 0.0164(14) 0.0074(12) -0.0015(13)
C43 0.0476(15) 0.0593(18) 0.0468(16) 0.0133(13) 0.0048(12) 0.0044(13)
C44 0.0518(16) 0.0635(18) 0.0467(17) 0.0045(14) 0.0077(14) 0.0029(14)
C45 0.0505(17) 0.072(2) 0.0584(19) 0.0134(15) 0.0040(14) 0.0028(16)
C46 0.132(9) 0.079(5) 0.080(3) 0.027(7) 0.032(7) -0.003(3)
C47 0.076(7) 0.0497(19) 0.088(4) 0.022(3) 0.029(4) 0.0052(19)
C46' 0.132(9) 0.079(5) 0.080(3) 0.027(7) 0.032(7) -0.003(3)
C47' 0.076(7) 0.0497(19) 0.088(4) 0.022(3) 0.029(4) 0.0052(19)
C48 0.0407(13) 0.0393(14) 0.0518(16) 0.0043(11) 0.0081(12) -0.0003(12)
C49 0.0419(14) 0.0455(15) 0.0476(16) 0.0081(11) 0.0085(12) -0.0007(12)
C50 0.0445(15) 0.0611(18) 0.0580(19) 0.0185(13) 0.0149(13) 0.0085(15)
C51 0.0466(15) 0.0532(17) 0.0488(16) 0.0120(13) -0.0002(13) 0.0002(13)
C52 0.0560(16) 0.0477(16) 0.0509(17) 0.0064(13) 0.0051(13) 0.0030(13)
C53 0.085(2) 0.0438(17) 0.0564(19) 0.0035(15) 0.0148(17) 0.0034(14)
C54 0.069(2) 0.0602(19) 0.066(2) 0.0021(16) 0.0033(16) 0.0191(16)

loop_
_atom_type_symbol
_atom_type_description
_atom_type_scat_dispersion_real
_atom_type_scat_dispersion_imag
_atom_type_scat_source
C C 0.0033 0.0016 'International Tables Vol C Tables 4.2.6.8 and 6.1.1.4'
H H 0.0000 0.0000 'International Tables Vol C Tables 4.2.6.8 and 6.1.1.4'
N N 0.0061 0.0033 'International Tables Vol C Tables 4.2.6.8 and 6.1.1.4'
O O 0.0106 0.0060 'International Tables Vol C Tables 4.2.6.8 and 6.1.1.4'
Fe Fe 0.3463 0.8444 'International Tables Vol C Tables 4.2.6.8 and 6.1.1.4'

loop_
_geom_angle_atom_site_label_1
_geom_angle_atom_site_label_2
_geom_angle_atom_site_label_3
_geom_angle
N6 Fe1 N5 83.02(8)
N6 Fe1 N4 174.79(7)
N5 Fe1 N4 94.35(8)
N6 Fe1 N1 90.18(7)
N5 Fe1 N1 93.45(7)
N4 Fe1 N1 94.48(8)
N6 Fe1 N2 96.56(8)
N5 Fe1 N2 175.80(7)
N4 Fe1 N2 86.38(7)
N1 Fe1 N2 82.36(7)
N6 Fe1 N3 92.90(8)
N5 Fe1 N3 88.01(7)
N4 Fe1 N3 82.50(8)
N1 Fe1 N3 176.74(8)
N2 Fe1 N3 96.18(7)
C42 O1 C38 116.7(6)
C42 O1 C38' 123.4(6)
C48 O2 C47 116.9(7)
C48 O2 C47' 123.0(7)
H11 O1W H12 108.7
C2 N1 C1 116.7(2)
C2 N1 Fe1 130.32(16)
C1 N1 Fe1 112.96(15)
C11 N2 C12 117.2(2)
C11 N2 Fe1 130.11(17)
C12 N2 Fe1 112.15(14)
C14 N3 C13 117.4(2)
C14 N3 Fe1 129.94(18)
C13 N3 Fe1 112.52(15)
C23 N4 C24 116.6(2)
C23 N4 Fe1 129.93(17)
C24 N4 Fe1 113.38(15)
C26 N5 C25 117.4(2)
C26 N5 Fe1 129.83(17)
C25 N5 Fe1 112.78(15)
C35 N6 C36 116.9(2)
C35 N6 Fe1 129.92(17)
C36 N6 Fe1 113.17(15)
N1 C1 C5 123.7(2)
N1 C1 C12 115.5(2)
C5 C1 C12 120.8(2)
N1 C2 C3 122.9(2)
N1 C2 H2 118.5
C3 C2 H2 118.5
C4 C3 C2 120.2(3)
C4 C3 H3 119.9
C2 C3 H3 119.9
C3 C4 C5 119.1(2)
C3 C4 H4 120.5
C5 C4 H4 120.5
C1 C5 C4 117.3(2)
C1 C5 C6 117.5(3)
C4 C5 C6 125.2(3)
C7 C6 C5 122.2(3)
C7 C6 H6 118.9
C5 C6 H6 118.9
C6 C7 C8 121.4(3)
C6 C7 H7 119.3
C8 C7 H7 119.3
C9 C8 C12 116.8(2)
C9 C8 C7 125.3(3)
C12 C8 C7 117.9(2)
C10 C9 C8 119.3(2)
C10 C9 H9 120.4
C8 C9 H9 120.4
C9 C10 C11 120.9(3)
C9 C10 H10 119.6
C11 C10 H10 119.6
N2 C11 C10 121.9(3)
N2 C11 H11A 119.1
C10 C11 H11A 119.1
N2 C12 C8 123.9(2)
N2 C12 C1 115.9(2)
C8 C12 C1 120.2(2)
N3 C13 C17 123.5(2)
N3 C13 C24 116.1(2)
C17 C13 C24 120.3(2)
N3 C14 C15 122.6(3)
N3 C14 H14 118.7
C15 C14 H14 118.7
C16 C15 C14 119.8(3)
C16 C15 H15 120.1
C14 C15 H15 120.1
C15 C16 C17 119.8(3)
C15 C16 H16 120.1
C17 C16 H16 120.1
C13 C17 C16 116.8(3)
C13 C17 C18 117.6(3)
C16 C17 C18 125.5(3)
C19 C18 C17 121.8(3)
C19 C18 H18 119.1
C17 C18 H18 119.1
C18 C19 C20 121.1(3)
C18 C19 H19 119.4
C20 C19 H19 119.4
C24 C20 C21 117.2(3)
C24 C20 C19 118.1(3)
C21 C20 C19 124.7(3)
C22 C21 C20 119.3(3)
C22 C21 H21 120.3
C20 C21 H21 120.3
C21 C22 C23 119.9(3)
C21 C22 H22 120.0
C23 C22 H22 120.0
N4 C23 C22 123.3(3)
N4 C23 H23 118.4
C22 C23 H23 118.4
N4 C24 C20 123.7(2)
N4 C24 C13 115.4(2)
C20 C24 C13 120.9(2)
N5 C25 C29 123.8(2)
N5 C25 C36 115.8(2)
C29 C25 C36 120.3(2)
N5 C26 C27 122.3(3)
N5 C26 H26 118.8
C27 C26 H26 118.8
C28 C27 C26 120.3(3)
C28 C27 H27 119.9
C26 C27 H27 119.9
C27 C28 C29 119.7(2)
C27 C28 H28 120.2
C29 C28 H28 120.2
C25 C29 C28 116.5(2)
C25 C29 C30 117.7(3)
C28 C29 C30 125.7(2)
C31 C30 C29 121.6(3)
C31 C30 H30 119.2
C29 C30 H30 119.2
C30 C31 C32 121.6(3)
C30 C31 H31 119.2
C32 C31 H31 119.2
C36 C32 C33 116.9(2)
C36 C32 C31 117.8(3)
C33 C32 C31 125.3(3)
C34 C33 C32 119.7(3)
C34 C33 H33 120.2
C32 C33 H33 120.2
C33 C34 C35 120.0(3)
C33 C34 H34 120.0
C35 C34 H34 120.0
N6 C35 C34 122.5(2)
N6 C35 H35 118.7
C34 C35 H35 118.7
N6 C36 C32 124.0(2)
N6 C36 C25 115.2(2)
C32 C36 C25 120.8(2)
C38 C37 H37A 109.5
C38 C37 H37B 109.5
H37A C37 H37B 109.5
C38 C37 H37C 109.5
H37A C37 H37C 109.5
H37B C37 H37C 109.5
O1 C38 C37 109.1(12)
O1 C38 H38A 109.9
C37 C38 H38A 109.9
O1 C38 H38B 109.9
C37 C38 H38B 109.9
H38A C38 H38B 108.3
C38' C37' H37D 109.5
C38' C37' H37E 109.5
H37D C37' H37E 109.5
C38' C37' H37F 109.5
H37D C37' H37F 109.5
H37E C37' H37F 109.5
O1 C38' C37' 103.5(12)
O1 C38' H38C 111.1
C37' C38' H38C 111.1
O1 C38' H38D 111.1
C37' C38' H38D 111.1
H38C C38' H38D 109.0
N7 C39 C40 178.0(3)
C42 C40 C41 121.1(2)
C42 C40 C39 122.6(2)
C41 C40 C39 116.3(3)
N8 C41 C40 177.0(4)
O1 C42 C43 113.2(2)
O1 C42 C40 121.5(2)
C43 C42 C40 125.2(2)
C42 C43 C44 123.1(3)
C42 C43 C45 121.1(2)
C44 C43 C45 115.7(3)
N9 C44 C43 177.6(3)
N10 C45 C43 178.3(3)
C47 C46 H46A 109.5
C47 C46 H46B 109.5
H46A C46 H46B 109.5
C47 C46 H46C 109.5
H46A C46 H46C 109.5
H46B C46 H46C 109.5
O2 C47 C46 106.0(12)
O2 C47 H47A 110.5
C46 C47 H47A 110.5
O2 C47 H47B 110.5
C46 C47 H47B 110.5
H47A C47 H47B 108.7
C47' C46' H46D 109.5
C47' C46' H46E 109.5
H46D C46' H46E 109.5
C47' C46' H46F 109.5
H46D C46' H46F 109.5
H46E C46' H46F 109.5
O2 C47' C46' 105.4(12)
O2 C47' H47C 110.7
C46' C47' H47C 110.7
O2 C47' H47D 110.7
C46' C47' H47D 110.7
H47C C47' H47D 108.8
O2 C48 C49 112.9(2)
O2 C48 C52 121.9(2)
C49 C48 C52 125.2(2)
C48 C49 C51 124.2(2)
C48 C49 C50 120.1(2)
C51 C49 C50 115.7(2)
N11 C50 C49 177.9(3)
N12 C51 C49 176.6(3)
C48 C52 C54 122.4(3)
C48 C52 C53 121.2(2)
C54 C52 C53 116.4(3)
N13 C53 C52 177.9(3)
N14 C54 C52 178.1(4)

loop_
_geom_bond_atom_site_label_1
_geom_bond_atom_site_label_2
_geom_bond_distance
_geom_bond_publ_flag
Fe1 N6 1.9563(19) y
Fe1 N5 1.9654(18) y
Fe1 N4 1.9686(19) y
Fe1 N1 1.9752(18) y
Fe1 N2 1.9819(18) y
Fe1 N3 1.9836(18) y
O1 C42 1.353(3) ?
O1 C38 1.463(6) ?
O1 C38' 1.473(6) ?
O2 C48 1.339(3) ?
O2 C47 1.452(6) ?
O2 C47' 1.455(6) ?
O1W H11 0.8400 ?
O1W H12 0.8400 ?
N1 C2 1.326(3) ?
N1 C1 1.362(3) ?
N2 C11 1.326(3) ?
N2 C12 1.367(3) ?
N3 C14 1.328(3) ?
N3 C13 1.364(3) ?
N4 C23 1.334(3) ?
N4 C24 1.366(3) ?
N5 C26 1.336(3) ?
N5 C25 1.361(3) ?
N6 C35 1.332(3) ?
N6 C36 1.368(3) ?
N7 C39 1.140(4) ?
N8 C41 1.140(4) ?
N9 C44 1.136(3) ?
N10 C45 1.149(4) ?
N11 C50 1.141(3) ?
N12 C51 1.145(3) ?
N13 C53 1.142(4) ?
N14 C54 1.143(4) ?
C1 C5 1.395(3) ?
C1 C12 1.421(3) ?
C2 C3 1.393(3) ?
C2 H2 0.9300 ?
C3 C4 1.353(4) ?
C3 H3 0.9300 ?
C4 C5 1.398(4) ?
C4 H4 0.9300 ?
C5 C6 1.427(4) ?
C6 C7 1.334(4) ?
C6 H6 0.9300 ?
C7 C8 1.432(4) ?
C7 H7 0.9300 ?
C8 C9 1.398(4) ?
C8 C12 1.400(3) ?
C9 C10 1.352(4) ?
C9 H9 0.9300 ?
C10 C11 1.401(4) ?
C10 H10 0.9300 ?
C11 H11A 0.9300 ?
C13 C17 1.399(3) ?
C13 C24 1.418(3) ?
C14 C15 1.398(4) ?
C14 H14 0.9300 ?
C15 C16 1.357(4) ?
C15 H15 0.9300 ?
C16 C17 1.401(4) ?
C16 H16 0.9300 ?
C17 C18 1.430(4) ?
C18 C19 1.348(4) ?
C18 H18 0.9300 ?
C19 C20 1.426(4) ?
C19 H19 0.9300 ?
C20 C24 1.390(3) ?
C20 C21 1.407(4) ?
C21 C22 1.355(4) ?
C21 H21 0.9300 ?
C22 C23 1.385(4) ?
C22 H22 0.9300 ?
C23 H23 0.9300 ?
C25 C29 1.401(3) ?
C25 C36 1.424(3) ?
C26 C27 1.389(3) ?
C26 H26 0.9300 ?
C27 C28 1.359(4) ?
C27 H27 0.9300 ?
C28 C29 1.405(4) ?
C28 H28 0.9300 ?
C29 C30 1.426(4) ?
C30 C31 1.344(4) ?
C30 H30 0.9300 ?
C31 C32 1.429(4) ?
C31 H31 0.9300 ?
C32 C36 1.388(3) ?
C32 C33 1.398(4) ?
C33 C34 1.360(4) ?
C33 H33 0.9300 ?
C34 C35 1.390(4) ?
C34 H34 0.9300 ?
C35 H35 0.9300 ?
C37 C38 1.487(9) ?
C37 H37A 0.9600 ?
C37 H37B 0.9600 ?
C37 H37C 0.9600 ?
C38 H38A 0.9700 ?
C38 H38B 0.9700 ?
C37' C38' 1.495(9) ?
C37' H37D 0.9600 ?
C37' H37E 0.9600 ?
C37' H37F 0.9600 ?
C38' H38C 0.9700 ?
C38' H38D 0.9700 ?
C39 C40 1.419(4) ?
C40 C42 1.398(4) ?
C40 C41 1.404(4) ?
C42 C43 1.388(4) ?
C43 C44 1.417(4) ?
C43 C45 1.418(4) ?
C46 C47 1.509(9) ?
C46 H46A 0.9600 ?
C46 H46B 0.9600 ?
C46 H46C 0.9600 ?
C47 H47A 0.9700 ?
C47 H47B 0.9700 ?
C46' C47' 1.521(9) ?
C46' H46D 0.9600 ?
C46' H46E 0.9600 ?
C46' H46F 0.9600 ?
C47' H47C 0.9700 ?
C47' H47D 0.9700 ?
C48 C49 1.389(3) ?
C48 C52 1.401(4) ?
C49 C51 1.416(4) ?
C49 C50 1.419(4) ?
C52 C54 1.419(4) ?
C52 C53 1.422(4) ?

loop_
_geom_hbond_atom_site_label_D
_geom_hbond_atom_site_label_H
_geom_hbond_atom_site_label_A
_geom_hbond_site_symmetry_A
_geom_hbond_distance_DH
_geom_hbond_distance_HA
_geom_hbond_distance_DA
_geom_hbond_angle_DHA
O1w H11 N7 . 0.84 2.17 2.996(5) 169
O1w H12 N8 1_655 0.84 2.25 3.078(5) 169

loop_
_geom_torsion_atom_site_label_1
_geom_torsion_atom_site_label_2
_geom_torsion_atom_site_label_3
_geom_torsion_atom_site_label_4
_geom_torsion
N6 Fe1 N1 C2 77.2(2)
N5 Fe1 N1 C2 -5.8(2)
N4 Fe1 N1 C2 -100.5(2)
N2 Fe1 N1 C2 173.8(2)
N6 Fe1 N1 C1 -104.61(16)
N5 Fe1 N1 C1 172.37(16)
N4 Fe1 N1 C1 77.72(16)
N2 Fe1 N1 C1 -8.02(15)
N6 Fe1 N2 C11 -89.7(2)
N4 Fe1 N2 C11 86.0(2)
N1 Fe1 N2 C11 -179.0(2)
N3 Fe1 N2 C11 3.9(2)
N6 Fe1 N2 C12 98.77(15)
N4 Fe1 N2 C12 -85.53(15)
N1 Fe1 N2 C12 9.48(15)
N3 Fe1 N2 C12 -167.58(15)
N6 Fe1 N3 C14 0.1(2)
N5 Fe1 N3 C14 83.0(2)
N4 Fe1 N3 C14 177.6(2)
N2 Fe1 N3 C14 -96.8(2)
N6 Fe1 N3 C13 -175.51(15)
N5 Fe1 N3 C13 -92.61(15)
N4 Fe1 N3 C13 2.05(15)
N2 Fe1 N3 C13 87.56(15)
N5 Fe1 N4 C23 -96.6(2)
N1 Fe1 N4 C23 -2.8(2)
N2 Fe1 N4 C23 79.2(2)
N3 Fe1 N4 C23 176.0(2)
N5 Fe1 N4 C24 86.99(15)
N1 Fe1 N4 C24 -179.20(15)
N2 Fe1 N4 C24 -97.16(15)
N3 Fe1 N4 C24 -0.43(15)
N6 Fe1 N5 C26 179.6(2)
N4 Fe1 N5 C26 4.2(2)
N1 Fe1 N5 C26 -90.6(2)
N3 Fe1 N5 C26 86.5(2)
N6 Fe1 N5 C25 0.94(14)
N4 Fe1 N5 C25 -174.54(14)
N1 Fe1 N5 C25 90.70(15)
N3 Fe1 N5 C25 -92.22(15)
N5 Fe1 N6 C35 179.3(2)
N1 Fe1 N6 C35 85.9(2)
N2 Fe1 N6 C35 3.5(2)
N5 Fe1 N6 C36 -0.92(14)
N1 Fe1 N6 C36 -94.38(15)
N2 Fe1 N6 C36 -176.71(14)
N3 Fe1 N6 C36 86.72(15)
C2 N1 C1 C5 3.4(3)
Fe1 N1 C1 C5 -175.04(18)
C2 N1 C1 C12 -176.4(2)
Fe1 N1 C1 C12 5.2(3)
C1 N1 C2 C3 -0.6(4)
Fe1 N1 C2 C3 177.50(19)
N1 C2 C3 C4 -2.1(4)
C2 C3 C4 C5 2.0(4)
N1 C1 C5 C4 -3.4(4)
C12 C1 C5 C4 176.4(2)
N1 C1 C5 C6 176.5(2)
C12 C1 C5 C6 -3.7(4)
C3 C4 C5 C1 0.5(4)
C3 C4 C5 C6 -179.4(3)
C1 C5 C6 C7 1.9(4)
C4 C5 C6 C7 -178.2(3)
C5 C6 C7 C8 1.0(5)
C6 C7 C8 C9 177.4(3)
C6 C7 C8 C12 -2.0(4)
C12 C8 C9 C10 1.0(4)
C7 C8 C9 C10 -178.5(3)
C8 C9 C10 C11 -0.7(4)
C12 N2 C11 C10 1.9(4)
Fe1 N2 C11 C10 -169.21(19)
C9 C10 C11 N2 -0.8(4)
C11 N2 C12 C8 -1.7(3)
Fe1 N2 C12 C8 171.01(19)
C11 N2 C12 C1 177.9(2)
Fe1 N2 C12 C1 -9.4(2)
C9 C8 C12 N2 0.2(4)
C7 C8 C12 N2 179.7(2)
C9 C8 C12 C1 -179.3(2)
C7 C8 C12 C1 0.2(3)
N1 C1 C12 N2 2.9(3)
C5 C1 C12 N2 -176.9(2)
N1 C1 C12 C8 -177.5(2)
C5 C1 C12 C8 2.7(3)
C14 N3 C13 C17 0.8(3)
Fe1 N3 C13 C17 176.96(18)
C14 N3 C13 C24 -179.5(2)
Fe1 N3 C13 C24 -3.3(2)
C13 N3 C14 C15 0.4(3)
Fe1 N3 C14 C15 -174.98(19)
N3 C14 C15 C16 -0.7(4)
C14 C15 C16 C17 -0.1(4)
N3 C13 C17 C16 -1.6(4)
C24 C13 C17 C16 178.7(2)
N3 C13 C17 C18 178.1(2)
C24 C13 C17 C18 -1.6(4)
C15 C16 C17 C13 1.2(4)
C15 C16 C17 C18 -178.5(3)
C13 C17 C18 C19 -0.5(4)
C16 C17 C18 C19 179.2(3)
C17 C18 C19 C20 1.5(5)
C18 C19 C20 C24 -0.3(4)
C18 C19 C20 C21 179.6(3)
C24 C20 C21 C22 0.1(4)
C19 C20 C21 C22 -179.8(3)
C20 C21 C22 C23 1.1(4)
C24 N4 C23 C22 -0.6(3)
Fe1 N4 C23 C22 -176.88(18)
C21 C22 C23 N4 -0.9(4)
C23 N4 C24 C20 1.9(3)
Fe1 N4 C24 C20 178.83(19)
C23 N4 C24 C13 -178.1(2)
Fe1 N4 C24 C13 -1.2(2)
C21 C20 C24 N4 -1.7(4)
C19 C20 C24 N4 178.2(2)
C21 C20 C24 C13 178.4(2)
C19 C20 C24 C13 -1.7(4)
N3 C13 C24 N4 3.1(3)
C17 C13 C24 N4 -177.2(2)
N3 C13 C24 C20 -177.0(2)
C17 C13 C24 C20 2.7(3)
C26 N5 C25 C29 0.5(3)
Fe1 N5 C25 C29 179.39(17)
C26 N5 C25 C36 -179.68(19)
Fe1 N5 C25 C36 -0.8(2)
C25 N5 C26 C27 0.5(3)
Fe1 N5 C26 C27 -178.19(18)
N5 C26 C27 C28 -0.9(4)
C26 C27 C28 C29 0.4(4)
N5 C25 C29 C28 -1.0(3)
C36 C25 C29 C28 179.2(2)
N5 C25 C29 C30 -179.9(2)
C36 C25 C29 C30 0.3(3)
C27 C28 C29 C25 0.5(4)
C27 C28 C29 C30 179.3(2)
C25 C29 C30 C31 0.6(4)
C28 C29 C30 C31 -178.2(3)
C29 C30 C31 C32 -0.9(4)
C30 C31 C32 C36 0.4(4)
C30 C31 C32 C33 -179.0(3)
C36 C32 C33 C34 -0.4(4)
C31 C32 C33 C34 179.0(2)
C32 C33 C34 C35 1.1(4)
C36 N6 C35 C34 -0.5(3)
Fe1 N6 C35 C34 179.29(18)
C33 C34 C35 N6 -0.7(4)
C35 N6 C36 C32 1.2(3)
Fe1 N6 C36 C32 -178.56(17)
C35 N6 C36 C25 -179.46(19)
Fe1 N6 C36 C25 0.7(2)
C33 C32 C36 N6 -0.8(3)
C31 C32 C36 N6 179.7(2)
C33 C32 C36 C25 179.9(2)
C31 C32 C36 C25 0.5(3)
N5 C25 C36 N6 0.0(3)
C29 C25 C36 N6 179.86(19)
N5 C25 C36 C32 179.37(19)
C29 C25 C36 C32 -0.8(3)
C42 O1 C38 C37 -178.4(7)
C42 O1 C38' C37' 143.5(8)
C38 O1 C42 C43 -136.6(6)
C38' O1 C42 C43 -162.0(5)
C38 O1 C42 C40 44.9(6)
C38' O1 C42 C40 19.5(6)
C41 C40 C42 O1 -156.7(3)
C39 C40 C42 O1 22.8(4)
C41 C40 C42 C43 24.9(4)
C39 C40 C42 C43 -155.6(3)
O1 C42 C43 C44 -161.2(2)
C40 C42 C43 C44 17.4(4)
O1 C42 C43 C45 15.6(3)
C40 C42 C43 C45 -165.9(3)
C48 O2 C47 C46 164.3(7)
C47' O2 C47 C46 -76(6)
C48 O2 C47' C46' 128.5(8)
C47 O2 C48 C49 -133.8(8)
C47' O2 C48 C49 -148.0(8)
C47 O2 C48 C52 47.5(9)
C47' O2 C48 C52 33.3(9)
O2 C48 C49 C51 -162.4(2)
C52 C48 C49 C51 16.3(4)
O2 C48 C49 C50 15.0(3)
C52 C48 C49 C50 -166.3(2)
O2 C48 C52 C54 18.5(4)
C49 C48 C52 C54 -160.1(3)
O2 C48 C52 C53 -162.8(2)
C49 C48 C52 C53 18.7(4)
